data_2020665
loop_
_publ_author_name
'Chia, Tze Shyang'
'Quah, Ching Kheng'

_publ_section_title
;
 Monoclinic-to-orthorhombic phase transition of the
 hexamethylenetetramine--2-methylbenzoic acid (1/2) cocrystal with
 temperature-dependent dynamic molecular disorder
;
_journal_coeditor_code EG3207
_journal_issue 12
_journal_name_full 'Acta Crystallographica Section C'
_journal_page_first 971
_journal_page_last 980
_journal_paper_doi 10.1107/S2053229616016831
_journal_volume 72
_journal_year 2016
_chemical_formula_iupac 'C6 H12 N4, 2C8 H8 O2'
_chemical_formula_moiety 'C6 H12 N4, 2(C8 H8 O2)'
_chemical_formula_sum 'C22 H28 N4 O4'
_chemical_formula_weight 412.48
_chemical_name_common
;
Hexamethylenetetramine bis(<i>o</i>-toluic acid)
;
_chemical_name_systematic
;
Hexamethylenetetramine--2-methylbenzoic acid (1/2)
;
_space_group_crystal_system monoclinic
_space_group_IT_number 14
_space_group_name_Hall '-P 2ybc'
_space_group_name_H-M_alt 'P 1 21/c 1'
_symmetry_space_group_name_Hall '-P 2ybc'
_symmetry_space_group_name_H-M 'P 1 21/c 1'
_atom_sites_solution_hydrogens mixed
_audit_creation_method SHELXL-2014/7
_cell_angle_alpha 90
_cell_angle_beta 90.222(3)
_cell_angle_gamma 90
_cell_formula_units_Z 8
_cell_length_a 30.904(5)
_cell_length_b 9.3351(16)
_cell_length_c 14.353(2)
_cell_measurement_reflns_used 9953
_cell_measurement_temperature 100.00(10)
_cell_measurement_theta_max 29.11
_cell_measurement_theta_min 2.28
_cell_volume 4140.7(11)
_computing_cell_refinement
;
SAINT (Bruker, 2009)
;
_computing_data_collection
;
APEX2 (Bruker, 2009)
;
_computing_data_reduction
;
SAINT (Bruker, 2009)
;
_computing_molecular_graphics
;
SHELXTL (Sheldrick, 2008<i>a</i>) and Mercury (Macrae <i>et al.</i>,
2006)
;
_computing_publication_material
;
PLATON (Spek, 2009)
;
_computing_structure_refinement
;
SHELXL2014 (Sheldrick, 2015)
;
_computing_structure_solution
;
SHELXS2013 (Sheldrick, 2008<i>a</i>)
;
_diffrn_ambient_temperature 100.00(10)
_diffrn_measured_fraction_theta_full 1.000
_diffrn_measured_fraction_theta_max 0.991
_diffrn_measurement_device_type 'Bruker APEX DUO CCD area detector'
_diffrn_measurement_method '\f and \w scans'
_diffrn_radiation_monochromator graphite
_diffrn_radiation_source 'fine-focus sealed tube'
_diffrn_radiation_type MoK\a
_diffrn_radiation_wavelength 0.71073
_diffrn_reflns_av_R_equivalents 0.0466
_diffrn_reflns_limit_h_max 37
_diffrn_reflns_limit_h_min -38
_diffrn_reflns_limit_k_max 11
_diffrn_reflns_limit_k_min -11
_diffrn_reflns_limit_l_max 17
_diffrn_reflns_limit_l_min -17
_diffrn_reflns_number 54203
_diffrn_reflns_theta_full 25.242
_diffrn_reflns_theta_max 26.000
_diffrn_reflns_theta_min 0.659
_exptl_absorpt_coefficient_mu 0.093
_exptl_absorpt_correction_T_max 0.9472
_exptl_absorpt_correction_T_min 0.8104
_exptl_absorpt_correction_type multi-scan
_exptl_absorpt_process_details
;
(<i>SADABS</i>; Bruker, 2009)
;
_exptl_crystal_colour colourless
_exptl_crystal_density_diffrn 1.323
_exptl_crystal_description block
_exptl_crystal_F_000 1760
_exptl_crystal_size_max 0.390
_exptl_crystal_size_mid 0.333
_exptl_crystal_size_min 0.264
_refine_diff_density_max 0.638
_refine_diff_density_min -0.233
_refine_ls_extinction_method none
_refine_ls_goodness_of_fit_ref 1.048
_refine_ls_hydrogen_treatment mixed
_refine_ls_matrix_type full
_refine_ls_number_parameters 562
_refine_ls_number_reflns 8099
_refine_ls_number_restraints 4
_refine_ls_restrained_S_all 1.048
_refine_ls_R_factor_all 0.0681
_refine_ls_R_factor_gt 0.0600
_refine_ls_shift/su_max 0.000
_refine_ls_shift/su_mean 0.000
_refine_ls_structure_factor_coef Fsqd
_refine_ls_weighting_details 'w=1/[\s^2^(Fo^2^)+(0.0773P)^2^+4.1888P] where P=(Fo^2^+2Fc^2^)/3'
_refine_ls_weighting_scheme calc
_refine_ls_wR_factor_gt 0.1535
_refine_ls_wR_factor_ref 0.1600
_reflns_number_gt 7204
_reflns_number_total 8099
_reflns_threshold_expression 'I > 2\s(I)'
_cod_data_source_file eg3207sup1.cif
_cod_data_source_block 100K
_cod_depositor_comments 'Adding full bibliography for 2020665--2020673.cif.'
_cod_database_code 2020665
_cod_database_fobs_code 2020665
_shelx_space_group_comment
;
The symmetry employed for this shelxl refinement is uniquely defined
by the following loop, which should always be used as a source of
symmetry information in preference to the above space-group names.
They are only intended as comments.
;
_shelx_estimated_absorpt_t_min 0.965
_shelx_estimated_absorpt_t_max 0.976

loop_
_space_group_symop_operation_xyz
'x, y, z'
'-x, y+1/2, -z+1/2'
'-x, -y, -z'
'x, -y-1/2, z-1/2'

loop_
_atom_site_type_symbol
_atom_site_label
_atom_site_fract_x
_atom_site_fract_y
_atom_site_fract_z
_atom_site_U_iso_or_equiv
_atom_site_adp_type
_atom_site_calc_flag
_atom_site_occupancy
O O1 0.16429(8) 0.2381(3) 0.33462(19) 0.0406(6) Uani d 1
H H1O1 0.1784(12) 0.246(4) 0.2839(19) 0.049(12) Uiso d 1
O O2 0.12836(9) 0.4229(3) 0.27456(16) 0.0439(6) Uani d 1
O O3 0.36626(7) 0.1744(2) 0.28027(15) 0.0312(5) Uani d 1
H H1O3 0.3453(11) 0.195(5) 0.245(3) 0.062(14) Uiso d 1
O O4 0.33504(7) 0.3309(2) 0.37521(17) 0.0358(5) Uani d 1
O O5 0.13407(9) 0.8279(3) 0.52668(19) 0.0448(6) Uani d 1
H H1O5 0.1575(15) 0.802(8) 0.502(5) 0.15(3) Uiso d 1
O O6 0.15604(8) 0.6793(3) 0.6378(2) 0.0492(7) Uani d 1
O O7 0.36420(8) 0.6942(3) 0.51812(18) 0.0400(6) Uani d 1
H H1O7 0.3382(9) 0.712(6) 0.501(4) 0.077(17) Uiso d 1
O O8 0.33995(8) 0.7980(3) 0.6463(2) 0.0486(7) Uani d 1
N N1 0.21740(8) 0.2517(2) 0.19156(17) 0.0216(5) Uani d 1
N N2 0.29592(8) 0.2296(2) 0.17519(17) 0.0217(5) Uani d 1
N N3 0.24672(8) 0.1153(2) 0.06219(17) 0.0224(5) Uani d 1
N N4 0.25374(8) 0.3772(2) 0.06589(16) 0.0220(5) Uani d 1
N N5 0.20935(8) 0.7764(2) 0.43961(18) 0.0223(5) Uani d 1
N N6 0.28718(8) 0.7342(2) 0.43796(18) 0.0226(5) Uani d 1
N N7 0.24047(8) 0.6228(2) 0.32030(16) 0.0217(5) Uani d 1
N N8 0.25341(8) 0.8813(2) 0.31670(17) 0.0227(5) Uani d 1
C C1 0.10787(9) 0.3302(3) 0.4244(2) 0.0242(6) Uani d 1
C C2 0.07828(10) 0.4407(3) 0.4460(2) 0.0281(7) Uani d 1
C C3 0.05609(11) 0.4302(4) 0.5292(2) 0.0353(8) Uani d 1
H H3A 0.0362 0.5035 0.5455 0.042 Uiso calc 1
C C4 0.06208(12) 0.3159(4) 0.5895(2) 0.0418(9) Uani d 1
H H4A 0.0466 0.3127 0.6465 0.050 Uiso calc 1
C C5 0.09058(12) 0.2060(4) 0.5674(2) 0.0383(8) Uani d 1
H H5A 0.0946 0.1271 0.6083 0.046 Uiso calc 1
C C6 0.11286(10) 0.2145(3) 0.4849(2) 0.0292(7) Uani d 1
H H6A 0.1322 0.1394 0.4687 0.035 Uiso calc 1
C C7 0.13352(10) 0.3367(3) 0.3367(2) 0.0279(6) Uani d 1
C C8 0.06932(11) 0.5691(3) 0.3850(3) 0.0357(8) Uani d 1
H H8A 0.0591 0.5368 0.3238 0.054 Uiso calc 1
H H8B 0.0959 0.6248 0.3775 0.054 Uiso calc 1
H H8C 0.0471 0.6290 0.4142 0.054 Uiso calc 1
C C9 0.39527(9) 0.2020(3) 0.4344(2) 0.0196(6) Uani d 1
C C10 0.41867(9) 0.0726(3) 0.4376(2) 0.0209(6) Uani d 1
C C11 0.44576(10) 0.0493(3) 0.5151(2) 0.0262(6) Uani d 1
H H11A 0.4615 -0.0379 0.5190 0.031 Uiso calc 1
C C12 0.45028(10) 0.1487(3) 0.5857(2) 0.0301(7) Uani d 1
H H12A 0.4691 0.1294 0.6367 0.036 Uiso calc 1
C C13 0.42751(10) 0.2764(3) 0.5824(2) 0.0293(7) Uani d 1
H H13A 0.4305 0.3451 0.6308 0.035 Uiso calc 1
C C14 0.40033(10) 0.3023(3) 0.5073(2) 0.0239(6) Uani d 1
H H14A 0.3847 0.3898 0.5047 0.029 Uiso calc 1
C C15 0.36291(9) 0.2421(3) 0.3609(2) 0.0208(6) Uani d 1
C C16 0.41711(10) -0.0412(3) 0.3634(2) 0.0278(6) Uani d 1
H H16A 0.3869 -0.0602 0.3463 0.042 Uiso calc 1
H H16B 0.4304 -0.1293 0.3872 0.042 Uiso calc 1
H H16C 0.4330 -0.0082 0.3084 0.042 Uiso calc 1
C C17 0.08182(9) 0.7499(3) 0.6339(2) 0.0251(6) Uani d 1
C C18 0.06742(11) 0.6690(3) 0.7095(2) 0.0320(7) Uani d 1
C C19 0.02328(10) 0.6728(4) 0.7311(3) 0.0366(8) Uani d 1
H H19A 0.0129 0.6192 0.7827 0.044 Uiso calc 1
C C20 -0.00563(11) 0.7533(4) 0.6788(3) 0.0384(8) Uani d 1
H H20A -0.0354 0.7532 0.6948 0.046 Uiso calc 1
C C21 0.00832(11) 0.8344(4) 0.6032(3) 0.0380(8) Uani d 1
H H21A -0.0116 0.8897 0.5676 0.046 Uiso calc 1
C C22 0.05122(11) 0.8323(3) 0.5817(3) 0.0338(7) Uani d 1
H H22A 0.0611 0.8873 0.5303 0.041 Uiso calc 1
C C23 0.12698(10) 0.7495(3) 0.6005(2) 0.0314(7) Uani d 1
C C24 0.09609(12) 0.5781(4) 0.7694(3) 0.0416(8) Uani d 1
H H24A 0.0786 0.5288 0.8163 0.062 Uiso calc 1
H H24B 0.1176 0.6388 0.8006 0.062 Uiso calc 1
H H24C 0.1109 0.5071 0.7306 0.062 Uiso calc 1
C C25 0.41586(9) 0.7485(3) 0.6351(2) 0.0227(6) Uani d 1
C C26 0.43051(10) 0.8278(3) 0.7111(2) 0.0267(6) Uani d 1
C C27 0.47509(10) 0.8216(3) 0.7337(2) 0.0310(7) Uani d 1
H H27A 0.4856 0.8749 0.7854 0.037 Uiso calc 1
C C28 0.50350(10) 0.7411(3) 0.6829(2) 0.0319(7) Uani d 1
H H28A 0.5333 0.7392 0.6997 0.038 Uiso calc 1
C C29 0.48885(11) 0.6614(3) 0.6064(2) 0.0317(7) Uani d 1
H H29A 0.5085 0.6047 0.5715 0.038 Uiso calc 1
C C30 0.44569(10) 0.6658(3) 0.5820(2) 0.0272(7) Uani d 1
H H30A 0.4357 0.6134 0.5293 0.033 Uiso calc 1
C C31 0.36989(10) 0.7496(3) 0.6010(2) 0.0253(6) Uani d 1
C C32 0.40246(11) 0.9198(4) 0.7693(2) 0.0357(7) Uani d 1
H H32A 0.4204 0.9752 0.8127 0.054 Uiso calc 1
H H32B 0.3823 0.8598 0.8045 0.054 Uiso calc 1
H H32C 0.3861 0.9855 0.7292 0.054 Uiso calc 1
C C33 0.25954(9) 0.2388(3) 0.24103(19) 0.0216(6) Uani d 1
H H33A 0.2637 0.3230 0.2821 0.026 Uiso calc 1
H H33B 0.2592 0.1521 0.2807 0.026 Uiso calc 1
C C34 0.28807(10) 0.1046(3) 0.1134(2) 0.0236(6) Uani d 1
H H34A 0.3120 0.0970 0.0682 0.028 Uiso calc 1
H H34B 0.2880 0.0162 0.1515 0.028 Uiso calc 1
C C35 0.21168(10) 0.1256(3) 0.1296(2) 0.0225(6) Uani d 1
H H35A 0.2109 0.0373 0.1678 0.027 Uiso calc 1
H H35B 0.1837 0.1337 0.0961 0.027 Uiso calc 1
C C36 0.21844(10) 0.3830(3) 0.1331(2) 0.0235(6) Uani d 1
H H36A 0.1906 0.3931 0.0996 0.028 Uiso calc 1
H H36B 0.2222 0.4680 0.1737 0.028 Uiso calc 1
C C37 0.29503(10) 0.3608(3) 0.1167(2) 0.0235(6) Uani d 1
H H37A 0.2997 0.4457 0.1569 0.028 Uiso calc 1
H H37B 0.3191 0.3568 0.0713 0.028 Uiso calc 1
C C38 0.24733(11) 0.2484(3) 0.00687(18) 0.0241(6) Uani d 1
H H38A 0.2196 0.2575 -0.0275 0.029 Uiso calc 1
H H38B 0.2709 0.2428 -0.0394 0.029 Uiso calc 1
C C39 0.24873(10) 0.7575(3) 0.49655(18) 0.0238(6) Uani d 1
H H39A 0.2449 0.6744 0.5386 0.029 Uiso calc 1
H H39B 0.2533 0.8436 0.5356 0.029 Uiso calc 1
C C40 0.27919(10) 0.6067(3) 0.3790(2) 0.0242(6) Uani d 1
H H40A 0.3046 0.5902 0.3388 0.029 Uiso calc 1
H H40B 0.2757 0.5217 0.4195 0.029 Uiso calc 1
C C41 0.20344(10) 0.6471(3) 0.3803(2) 0.0245(6) Uani d 1
H H41A 0.1992 0.5624 0.4207 0.029 Uiso calc 1
H H41B 0.1772 0.6590 0.3414 0.029 Uiso calc 1
C C42 0.21598(10) 0.9010(3) 0.3770(2) 0.0236(6) Uani d 1
H H42A 0.1898 0.9149 0.3380 0.028 Uiso calc 1
H H42B 0.2201 0.9885 0.4150 0.028 Uiso calc 1
C C43 0.29158(10) 0.8604(3) 0.3755(2) 0.0262(6) Uani d 1
H H43A 0.2963 0.9472 0.4138 0.031 Uiso calc 1
H H43B 0.3173 0.8473 0.3354 0.031 Uiso calc 1
C C44 0.24618(11) 0.7498(3) 0.26074(19) 0.0261(6) Uani d 1
H H44A 0.2201 0.7626 0.2213 0.031 Uiso calc 1
H H44B 0.2712 0.7345 0.2191 0.031 Uiso calc 1

loop_
_atom_site_aniso_label
_atom_site_aniso_U_11
_atom_site_aniso_U_22
_atom_site_aniso_U_33
_atom_site_aniso_U_12
_atom_site_aniso_U_13
_atom_site_aniso_U_23
O1 0.0366(13) 0.0444(14) 0.0410(15) 0.0105(11) 0.0137(11) 0.0071(11)
O2 0.0523(15) 0.0502(15) 0.0293(12) 0.0141(12) 0.0077(11) 0.0083(11)
O3 0.0304(12) 0.0352(12) 0.0279(11) 0.0116(10) -0.0038(10) -0.0041(9)
O4 0.0316(12) 0.0318(12) 0.0440(13) 0.0155(10) -0.0100(10) -0.0129(10)
O5 0.0409(15) 0.0492(15) 0.0443(15) 0.0019(12) 0.0110(12) 0.0066(12)
O6 0.0229(12) 0.0493(15) 0.075(2) 0.0089(11) 0.0036(13) 0.0094(14)
O7 0.0332(13) 0.0494(15) 0.0373(13) 0.0057(11) -0.0069(11) -0.0089(11)
O8 0.0271(12) 0.0605(16) 0.0581(17) 0.0082(12) 0.0022(12) -0.0152(14)
N1 0.0275(12) 0.0187(11) 0.0185(12) -0.0008(10) 0.0019(10) -0.0030(9)
N2 0.0262(12) 0.0175(11) 0.0215(12) 0.0000(9) -0.0018(10) 0.0019(9)
N3 0.0331(14) 0.0132(10) 0.0209(12) 0.0007(9) 0.0016(11) -0.0007(9)
N4 0.0351(14) 0.0131(10) 0.0177(12) -0.0003(9) -0.0016(11) 0.0004(9)
N5 0.0225(12) 0.0180(11) 0.0266(13) -0.0014(9) 0.0073(11) -0.0019(10)
N6 0.0226(12) 0.0176(11) 0.0277(13) 0.0004(9) -0.0053(11) 0.0017(10)
N7 0.0308(13) 0.0150(11) 0.0194(12) 0.0000(10) -0.0008(10) -0.0026(9)
N8 0.0290(13) 0.0169(11) 0.0222(12) 0.0004(10) -0.0020(10) 0.0039(9)
C1 0.0214(14) 0.0281(15) 0.0231(14) -0.0035(11) -0.0012(12) -0.0054(12)
C2 0.0277(15) 0.0270(15) 0.0297(16) -0.0076(12) -0.0001(13) -0.0056(12)
C3 0.0318(17) 0.0376(18) 0.0367(18) -0.0066(14) 0.0115(15) -0.0150(15)
C4 0.046(2) 0.054(2) 0.0253(17) -0.0248(17) 0.0137(15) -0.0138(16)
C5 0.048(2) 0.0378(17) 0.0292(17) -0.0180(16) -0.0028(16) 0.0061(14)
C6 0.0268(15) 0.0324(16) 0.0283(16) -0.0022(13) -0.0063(13) -0.0030(13)
C7 0.0251(15) 0.0272(14) 0.0314(16) -0.0019(12) -0.0006(13) -0.0051(13)
C8 0.0353(17) 0.0260(15) 0.046(2) -0.0028(13) 0.0019(15) 0.0004(14)
C9 0.0164(13) 0.0191(12) 0.0232(14) -0.0021(10) 0.0026(11) 0.0025(11)
C10 0.0181(13) 0.0197(13) 0.0250(14) -0.0030(10) 0.0052(12) 0.0019(11)
C11 0.0236(14) 0.0211(13) 0.0341(16) -0.0007(12) 0.0034(13) 0.0071(12)
C12 0.0343(17) 0.0274(15) 0.0287(17) -0.0081(13) -0.0037(14) 0.0076(13)
C13 0.0376(17) 0.0297(15) 0.0208(15) -0.0072(13) 0.0027(13) -0.0037(12)
C14 0.0253(15) 0.0201(13) 0.0263(15) 0.0003(11) 0.0054(12) -0.0002(11)
C15 0.0204(13) 0.0171(12) 0.0249(14) -0.0020(11) 0.0001(11) 0.0013(11)
C16 0.0254(15) 0.0193(13) 0.0387(17) 0.0030(11) 0.0020(13) -0.0026(12)
C17 0.0217(14) 0.0238(13) 0.0298(16) -0.0020(12) 0.0018(13) -0.0088(12)
C18 0.0313(17) 0.0301(16) 0.0345(17) -0.0029(13) -0.0006(14) -0.0067(13)
C19 0.0259(16) 0.0442(19) 0.0396(19) -0.0100(14) 0.0073(14) -0.0186(16)
C20 0.0314(17) 0.0460(19) 0.0377(19) -0.0064(16) 0.0044(15) -0.0141(16)
C21 0.0286(17) 0.0420(19) 0.043(2) 0.0110(15) -0.0093(15) -0.0112(16)
C22 0.0332(17) 0.0310(16) 0.0371(18) 0.0012(14) -0.0003(15) -0.0062(14)
C23 0.0280(16) 0.0278(15) 0.0386(19) -0.0055(14) 0.0040(15) -0.0098(14)
C24 0.046(2) 0.0392(19) 0.040(2) -0.0005(16) -0.0031(17) -0.0007(15)
C25 0.0246(14) 0.0187(12) 0.0248(15) -0.0033(11) -0.0009(12) 0.0064(11)
C26 0.0334(16) 0.0224(14) 0.0242(15) -0.0046(12) 0.0025(13) 0.0067(12)
C27 0.0288(16) 0.0287(16) 0.0355(18) -0.0064(13) -0.0042(14) 0.0138(14)
C28 0.0296(16) 0.0319(16) 0.0342(18) -0.0069(14) -0.0028(14) 0.0103(13)
C29 0.0308(16) 0.0263(15) 0.0382(18) 0.0046(13) 0.0084(14) 0.0058(13)
C30 0.0301(16) 0.0232(14) 0.0283(16) -0.0005(12) -0.0014(13) 0.0025(12)
C31 0.0252(15) 0.0174(12) 0.0331(17) -0.0020(12) -0.0038(13) 0.0039(12)
C32 0.0398(19) 0.0306(16) 0.0369(18) 0.0002(14) 0.0070(15) -0.0012(14)
C33 0.0298(15) 0.0202(13) 0.0146(13) -0.0013(12) -0.0010(11) 0.0009(11)
C34 0.0304(16) 0.0168(12) 0.0235(14) 0.0011(11) 0.0013(12) -0.0013(11)
C35 0.0305(15) 0.0151(12) 0.0219(14) -0.0043(11) 0.0003(12) -0.0008(11)
C36 0.0312(16) 0.0153(13) 0.0238(15) 0.0032(11) -0.0032(13) -0.0051(11)
C37 0.0304(16) 0.0163(12) 0.0238(15) -0.0040(11) 0.0014(12) 0.0015(11)
C38 0.0395(16) 0.0183(12) 0.0146(12) 0.0020(11) -0.0014(13) 0.0002(12)
C39 0.0370(15) 0.0157(12) 0.0185(13) -0.0008(11) 0.0020(14) -0.0023(11)
C40 0.0271(15) 0.0161(13) 0.0293(15) 0.0072(11) -0.0012(12) -0.0008(12)
C41 0.0258(15) 0.0158(12) 0.0317(16) -0.0081(11) 0.0005(13) -0.0029(12)
C42 0.0274(15) 0.0138(12) 0.0297(16) 0.0050(11) -0.0033(13) -0.0009(12)
C43 0.0211(14) 0.0214(13) 0.0361(17) -0.0055(11) 0.0023(13) 0.0009(13)
C44 0.0404(17) 0.0212(13) 0.0168(13) 0.0012(12) -0.0004(14) 0.0017(12)

loop_
_atom_type_symbol
_atom_type_description
_atom_type_scat_dispersion_real
_atom_type_scat_dispersion_imag
_atom_type_scat_source
C C 0.0033 0.0016 'International Tables Vol C Tables 4.2.6.8 and 6.1.1.4'
H H 0.0000 0.0000 'International Tables Vol C Tables 4.2.6.8 and 6.1.1.4'
N N 0.0061 0.0033 'International Tables Vol C Tables 4.2.6.8 and 6.1.1.4'
O O 0.0106 0.0060 'International Tables Vol C Tables 4.2.6.8 and 6.1.1.4'

loop_
_geom_angle_atom_site_label_1
_geom_angle_atom_site_label_2
_geom_angle_atom_site_label_3
_geom_angle
C7 O1 H1O1 109(3)
C15 O3 H1O3 111(3)
C23 O5 H1O5 109(6)
C31 O7 H1O7 108(4)
C35 N1 C36 108.6(2)
C35 N1 C33 108.9(2)
C36 N1 C33 108.4(2)
C33 N2 C34 107.8(2)
C33 N2 C37 107.6(2)
C34 N2 C37 107.9(2)
C35 N3 C38 108.2(2)
C35 N3 C34 108.5(2)
C38 N3 C34 108.2(2)
C36 N4 C37 108.9(2)
C36 N4 C38 108.0(2)
C37 N4 C38 108.2(2)
C39 N5 C42 108.3(2)
C39 N5 C41 108.6(2)
C42 N5 C41 107.8(2)
C39 N6 C40 108.2(2)
C39 N6 C43 107.6(2)
C40 N6 C43 107.9(2)
C41 N7 C40 108.5(2)
C41 N7 C44 108.3(2)
C40 N7 C44 108.5(2)
C42 N8 C43 108.3(2)
C42 N8 C44 107.9(2)
C43 N8 C44 108.8(2)
C6 C1 C2 119.9(3)
C6 C1 C7 120.0(3)
C2 C1 C7 120.1(3)
C3 C2 C1 117.5(3)
C3 C2 C8 117.8(3)
C1 C2 C8 124.8(3)
C2 C3 C4 121.9(3)
C2 C3 H3A 119.1
C4 C3 H3A 119.1
C3 C4 C5 120.6(3)
C3 C4 H4A 119.7
C5 C4 H4A 119.7
C6 C5 C4 118.3(3)
C6 C5 H5A 120.8
C4 C5 H5A 120.8
C5 C6 C1 121.8(3)
C5 C6 H6A 119.1
C1 C6 H6A 119.1
O2 C7 O1 122.5(3)
O2 C7 C1 125.4(3)
O1 C7 C1 112.0(3)
C2 C8 H8A 109.5
C2 C8 H8B 109.5
H8A C8 H8B 109.5
C2 C8 H8C 109.5
H8A C8 H8C 109.5
H8B C8 H8C 109.5
C10 C9 C14 119.2(3)
C10 C9 C15 125.4(3)
C14 C9 C15 115.3(2)
C11 C10 C9 117.6(3)
C11 C10 C16 117.9(2)
C9 C10 C16 124.5(3)
C12 C11 C10 122.3(3)
C12 C11 H11A 118.8
C10 C11 H11A 118.8
C11 C12 C13 120.2(3)
C11 C12 H12A 119.9
C13 C12 H12A 119.9
C12 C13 C14 118.9(3)
C12 C13 H13A 120.5
C14 C13 H13A 120.5
C13 C14 C9 121.7(3)
C13 C14 H14A 119.1
C9 C14 H14A 119.1
O4 C15 O3 122.2(3)
O4 C15 C9 121.5(3)
O3 C15 C9 116.2(2)
C10 C16 H16A 109.5
C10 C16 H16B 109.5
H16A C16 H16B 109.5
C10 C16 H16C 109.5
H16A C16 H16C 109.5
H16B C16 H16C 109.5
C18 C17 C22 119.1(3)
C18 C17 C23 123.7(3)
C22 C17 C23 117.0(3)
C17 C18 C19 118.2(3)
C17 C18 C24 124.3(3)
C19 C18 C24 117.5(3)
C20 C19 C18 121.3(3)
C20 C19 H19A 119.3
C18 C19 H19A 119.3
C19 C20 C21 121.1(3)
C19 C20 H20A 119.5
C21 C20 H20A 119.5
C22 C21 C20 118.2(3)
C22 C21 H21A 120.9
C20 C21 H21A 120.9
C21 C22 C17 122.1(3)
C21 C22 H22A 119.0
C17 C22 H22A 119.0
O6 C23 O5 121.7(3)
O6 C23 C17 123.2(3)
O5 C23 C17 115.0(3)
C18 C24 H24A 109.5
C18 C24 H24B 109.5
H24A C24 H24B 109.5
C18 C24 H24C 109.5
H24A C24 H24C 109.5
H24B C24 H24C 109.5
C26 C25 C30 119.9(3)
C26 C25 C31 123.8(3)
C30 C25 C31 116.2(3)
C25 C26 C27 118.1(3)
C25 C26 C32 124.1(3)
C27 C26 C32 117.8(3)
C28 C27 C26 121.8(3)
C28 C27 H27A 119.1
C26 C27 H27A 119.1
C27 C28 C29 120.2(3)
C27 C28 H28A 119.9
C29 C28 H28A 119.9
C30 C29 C28 119.5(3)
C30 C29 H29A 120.2
C28 C29 H29A 120.2
C29 C30 C25 120.5(3)
C29 C30 H30A 119.8
C25 C30 H30A 119.8
O8 C31 O7 122.1(3)
O8 C31 C25 123.2(3)
O7 C31 C25 114.7(3)
C26 C32 H32A 109.5
C26 C32 H32B 109.5
H32A C32 H32B 109.5
C26 C32 H32C 109.5
H32A C32 H32C 109.5
H32B C32 H32C 109.5
N2 C33 N1 111.6(2)
N2 C33 H33A 109.3
N1 C33 H33A 109.3
N2 C33 H33B 109.3
N1 C33 H33B 109.3
H33A C33 H33B 108.0
N3 C34 N2 112.6(2)
N3 C34 H34A 109.1
N2 C34 H34A 109.1
N3 C34 H34B 109.1
N2 C34 H34B 109.1
H34A C34 H34B 107.8
N3 C35 N1 111.3(2)
N3 C35 H35A 109.4
N1 C35 H35A 109.4
N3 C35 H35B 109.4
N1 C35 H35B 109.4
H35A C35 H35B 108.0
N4 C36 N1 111.1(2)
N4 C36 H36A 109.4
N1 C36 H36A 109.4
N4 C36 H36B 109.4
N1 C36 H36B 109.4
H36A C36 H36B 108.0
N4 C37 N2 112.3(2)
N4 C37 H37A 109.2
N2 C37 H37A 109.2
N4 C37 H37B 109.2
N2 C37 H37B 109.2
H37A C37 H37B 107.9
N3 C38 N4 112.2(2)
N3 C38 H38A 109.2
N4 C38 H38A 109.2
N3 C38 H38B 109.2
N4 C38 H38B 109.2
H38A C38 H38B 107.9
N5 C39 N6 111.5(2)
N5 C39 H39A 109.3
N6 C39 H39A 109.3
N5 C39 H39B 109.3
N6 C39 H39B 109.3
H39A C39 H39B 108.0
N7 C40 N6 112.3(2)
N7 C40 H40A 109.1
N6 C40 H40A 109.1
N7 C40 H40B 109.1
N6 C40 H40B 109.1
H40A C40 H40B 107.9
N7 C41 N5 111.8(2)
N7 C41 H41A 109.3
N5 C41 H41A 109.3
N7 C41 H41B 109.3
N5 C41 H41B 109.3
H41A C41 H41B 107.9
N8 C42 N5 111.8(2)
N8 C42 H42A 109.3
N5 C42 H42A 109.3
N8 C42 H42B 109.3
N5 C42 H42B 109.3
H42A C42 H42B 107.9
N8 C43 N6 112.3(2)
N8 C43 H43A 109.2
N6 C43 H43A 109.2
N8 C43 H43B 109.2
N6 C43 H43B 109.2
H43A C43 H43B 107.9
N7 C44 N8 111.7(2)
N7 C44 H44A 109.3
N8 C44 H44A 109.3
N7 C44 H44B 109.3
N8 C44 H44B 109.3
H44A C44 H44B 107.9

loop_
_geom_bond_atom_site_label_1
_geom_bond_atom_site_label_2
_geom_bond_distance
O1 C7 1.324(4)
O1 H1O1 0.853(19)
O2 C7 1.211(4)
O3 C15 1.323(4)
O3 H1O3 0.845(19)
O4 C15 1.213(3)
O5 C23 1.307(4)
O5 H1O5 0.85(2)
O6 C23 1.232(4)
O7 C31 1.308(4)
O7 H1O7 0.854(19)
O8 C31 1.220(4)
N1 C35 1.485(3)
N1 C36 1.485(4)
N1 C33 1.486(4)
N2 C33 1.474(4)
N2 C34 1.485(4)
N2 C37 1.485(3)
N3 C35 1.458(4)
N3 C38 1.475(4)
N3 C34 1.475(4)
N4 C36 1.461(4)
N4 C37 1.475(4)
N4 C38 1.484(4)
N5 C39 1.474(4)
N5 C42 1.485(4)
N5 C41 1.488(4)
N6 C39 1.474(4)
N6 C40 1.480(4)
N6 C43 1.487(4)
N7 C41 1.453(4)
N7 C40 1.469(4)
N7 C44 1.473(4)
N8 C42 1.459(4)
N8 C43 1.461(4)
N8 C44 1.483(4)
C1 C6 1.395(4)
C1 C2 1.414(4)
C1 C7 1.491(4)
C2 C3 1.383(5)
C2 C8 1.509(4)
C3 C4 1.386(5)
C3 H3A 0.9500
C4 C5 1.389(5)
C4 H4A 0.9500
C5 C6 1.374(5)
C5 H5A 0.9500
C6 H6A 0.9500
C8 H8A 0.9800
C8 H8B 0.9800
C8 H8C 0.9800
C9 C10 1.408(4)
C9 C14 1.412(4)
C9 C15 1.499(4)
C10 C11 1.406(4)
C10 C16 1.506(4)
C11 C12 1.380(4)
C11 H11A 0.9500
C12 C13 1.385(5)
C12 H12A 0.9500
C13 C14 1.385(4)
C13 H13A 0.9500
C14 H14A 0.9500
C16 H16A 0.9800
C16 H16B 0.9800
C16 H16C 0.9800
C17 C18 1.396(5)
C17 C22 1.429(5)
C17 C23 1.478(4)
C18 C19 1.401(5)
C18 C24 1.496(5)
C19 C20 1.386(5)
C19 H19A 0.9500
C20 C21 1.393(6)
C20 H20A 0.9500
C21 C22 1.363(5)
C21 H21A 0.9500
C22 H22A 0.9500
C24 H24A 0.9800
C24 H24B 0.9800
C24 H24C 0.9800
C25 C26 1.392(4)
C25 C30 1.426(4)
C25 C31 1.501(4)
C26 C27 1.415(4)
C26 C32 1.481(4)
C27 C28 1.368(5)
C27 H27A 0.9500
C28 C29 1.401(5)
C28 H28A 0.9500
C29 C30 1.378(5)
C29 H29A 0.9500
C30 H30A 0.9500
C32 H32A 0.9800
C32 H32B 0.9800
C32 H32C 0.9800
C33 H33A 0.9900
C33 H33B 0.9900
C34 H34A 0.9900
C34 H34B 0.9900
C35 H35A 0.9900
C35 H35B 0.9900
C36 H36A 0.9900
C36 H36B 0.9900
C37 H37A 0.9900
C37 H37B 0.9900
C38 H38A 0.9900
C38 H38B 0.9900
C39 H39A 0.9900
C39 H39B 0.9900
C40 H40A 0.9900
C40 H40B 0.9900
C41 H41A 0.9900
C41 H41B 0.9900
C42 H42A 0.9900
C42 H42B 0.9900
C43 H43A 0.9900
C43 H43B 0.9900
C44 H44A 0.9900
C44 H44B 0.9900

loop_
_geom_hbond_atom_site_label_D
_geom_hbond_atom_site_label_H
_geom_hbond_atom_site_label_A
_geom_hbond_site_symmetry_A
_geom_hbond_distance_DH
_geom_hbond_distance_HA
_geom_hbond_distance_DA
_geom_hbond_angle_DHA
_geom_hbond_publ_flag
O1 H1O1 N1 . 0.85(3) 1.80(3) 2.637(4) 168(4) yes
O3 H1O3 N2 . 0.84(4) 1.85(4) 2.691(3) 174(4) yes
O5 H1O5 N5 . 0.84(5) 1.85(5) 2.689(4) 170(7) yes
O7 H1O7 N6 . 0.86(3) 1.83(4) 2.666(4) 166(6) yes
C6 H6A O1 . 0.9500 2.3600 2.693(4) 100.00 yes
C16 H16A O3 . 0.9800 2.4700 2.816(4) 100.00 yes
C22 H22A O5 . 0.9500 2.3200 2.683(4) 102.00 yes
C30 H30A O7 . 0.9500 2.3400 2.690(4) 101.00 yes
C33 H33A O4 . 0.9900 2.5700 3.140(4) 116.00 yes
C33 H33B N8 1_545 0.9900 2.5900 3.515(3) 156.00 yes
C36 H36B N7 . 0.9900 2.6100 3.561(4) 160.00 yes
C38 H38B O4 4_565 0.9900 2.4300 3.392(4) 163.00 yes
C40 H40B N3 4_566 0.9900 2.5800 3.498(4) 155.00 yes
C44 H44A O6 4_575 0.9900 2.3700 3.358(4) 173.00 yes
C44 H44B O8 4_575 0.9900 2.3900 3.366(4) 169.00 yes

loop_
_geom_torsion_atom_site_label_1
_geom_torsion_atom_site_label_2
_geom_torsion_atom_site_label_3
_geom_torsion_atom_site_label_4
_geom_torsion
C6 C1 C2 C3 1.7(4)
C7 C1 C2 C3 -178.7(3)
C6 C1 C2 C8 -178.5(3)
C7 C1 C2 C8 1.1(4)
C1 C2 C3 C4 -0.4(5)
C8 C2 C3 C4 179.8(3)
C2 C3 C4 C5 -0.7(5)
C3 C4 C5 C6 0.6(5)
C4 C5 C6 C1 0.7(5)
C2 C1 C6 C5 -1.9(4)
C7 C1 C6 C5 178.5(3)
C6 C1 C7 O2 171.3(3)
C2 C1 C7 O2 -8.3(5)
C6 C1 C7 O1 -10.5(4)
C2 C1 C7 O1 169.9(3)
C14 C9 C10 C11 0.8(4)
C15 C9 C10 C11 -176.1(3)
C14 C9 C10 C16 -178.3(3)
C15 C9 C10 C16 4.8(4)
C9 C10 C11 C12 -0.9(4)
C16 C10 C11 C12 178.3(3)
C10 C11 C12 C13 0.5(4)
C11 C12 C13 C14 -0.1(4)
C12 C13 C14 C9 0.1(4)
C10 C9 C14 C13 -0.5(4)
C15 C9 C14 C13 176.8(3)
C10 C9 C15 O4 157.5(3)
C14 C9 C15 O4 -19.6(4)
C10 C9 C15 O3 -21.9(4)
C14 C9 C15 O3 161.0(3)
C22 C17 C18 C19 -0.3(4)
C23 C17 C18 C19 -176.6(3)
C22 C17 C18 C24 179.8(3)
C23 C17 C18 C24 3.5(5)
C17 C18 C19 C20 0.6(5)
C24 C18 C19 C20 -179.5(3)
C18 C19 C20 C21 -0.6(5)
C19 C20 C21 C22 0.2(5)
C20 C21 C22 C17 0.1(5)
C18 C17 C22 C21 0.0(5)
C23 C17 C22 C21 176.5(3)
C18 C17 C23 O6 -1.4(5)
C22 C17 C23 O6 -177.7(3)
C18 C17 C23 O5 177.6(3)
C22 C17 C23 O5 1.2(4)
C30 C25 C26 C27 -0.8(4)
C31 C25 C26 C27 -177.4(3)
C30 C25 C26 C32 178.4(3)
C31 C25 C26 C32 1.7(4)
C25 C26 C27 C28 0.2(4)
C32 C26 C27 C28 -179.0(3)
C26 C27 C28 C29 -0.1(5)
C27 C28 C29 C30 0.6(5)
C28 C29 C30 C25 -1.3(5)
C26 C25 C30 C29 1.3(4)
C31 C25 C30 C29 178.3(3)
C26 C25 C31 O8 -14.1(5)
C30 C25 C31 O8 169.1(3)
C26 C25 C31 O7 165.9(3)
C30 C25 C31 O7 -10.9(4)
C34 N2 C33 N1 -57.6(3)
C37 N2 C33 N1 58.6(3)
C35 N1 C33 N2 58.5(3)
C36 N1 C33 N2 -59.5(3)
C35 N3 C34 N2 -59.1(3)
C38 N3 C34 N2 58.1(3)
C33 N2 C34 N3 58.2(3)
C37 N2 C34 N3 -57.7(3)
C38 N3 C35 N1 -58.6(3)
C34 N3 C35 N1 58.6(3)
C36 N1 C35 N3 59.1(3)
C33 N1 C35 N3 -58.8(3)
C37 N4 C36 N1 -58.6(3)
C38 N4 C36 N1 58.7(3)
C35 N1 C36 N4 -59.2(3)
C33 N1 C36 N4 59.0(3)
C36 N4 C37 N2 58.8(3)
C38 N4 C37 N2 -58.3(3)
C33 N2 C37 N4 -58.3(3)
C34 N2 C37 N4 57.8(3)
C35 N3 C38 N4 59.0(3)
C34 N3 C38 N4 -58.4(3)
C36 N4 C38 N3 -59.1(3)
C37 N4 C38 N3 58.6(3)
C42 N5 C39 N6 -58.7(3)
C41 N5 C39 N6 58.1(3)
C40 N6 C39 N5 -57.9(3)
C43 N6 C39 N5 58.5(3)
C41 N7 C40 N6 -58.8(3)
C44 N7 C40 N6 58.7(3)
C39 N6 C40 N7 58.3(3)
C43 N6 C40 N7 -57.9(3)
C40 N7 C41 N5 58.4(3)
C44 N7 C41 N5 -59.1(3)
C39 N5 C41 N7 -58.6(3)
C42 N5 C41 N7 58.6(3)
C43 N8 C42 N5 -58.7(3)
C44 N8 C42 N5 59.0(3)
C39 N5 C42 N8 58.7(3)
C41 N5 C42 N8 -58.6(3)
C42 N8 C43 N6 59.1(3)
C44 N8 C43 N6 -57.9(3)
C39 N6 C43 N8 -58.9(3)
C40 N6 C43 N8 57.6(3)
C41 N7 C44 N8 59.4(3)
C40 N7 C44 N8 -58.2(3)
C42 N8 C44 N7 -59.2(3)
C43 N8 C44 N7 58.2(3)
